data_7028421
loop_
_publ_author_name
'B\"ottcher, Tobias'
'Steinhauer, Simon'
'Allefeld, Nadine'
'Hoge, Berthold'
'Neumann, Beate'
'Stammler, Hans Georg'
'Bassil, Bassem S.'
'Winter, Martin'
'Mitzel, Norbert W.'
'R\"oschenthaler, Gerd-Volker'

_publ_section_title
;
 Carbene complexes of phosphorus(v) fluorides substituted with
 perfluoroalkyl-groups synthesized by oxidative addition. Cleavage of the
 complexes reveals a new synthetic protocol for ionic liquids.
;
_journal_issue 7
_journal_name_full 'Dalton transactions (Cambridge, England : 2003)'
_journal_page_first 2979
_journal_page_last 2987
_journal_paper_doi 10.1039/c3dt53043d
_journal_volume 43
_journal_year 2014
_chemical_formula_moiety 'C5 H10 F2 N2'
_chemical_formula_sum 'C5 H10 F2 N2'
_chemical_formula_weight 136.15
_chemical_name_systematic ?
_space_group_IT_number 15
_symmetry_cell_setting monoclinic
_symmetry_space_group_name_Hall '-C 2yc'
_symmetry_space_group_name_H-M 'C 1 2/c 1'
_atom_sites_solution_hydrogens geom
_atom_sites_solution_primary direct
_atom_sites_solution_secondary difmap
_audit_creation_method SHELXL-97
_cell_angle_alpha 90.00
_cell_angle_beta 96.922(5)
_cell_angle_gamma 90.00
_cell_formula_units_Z 4
_cell_length_a 10.2799(8)
_cell_length_b 6.1220(5)
_cell_length_c 10.4446(5)
_cell_measurement_reflns_used 3937
_cell_measurement_temperature 100(2)
_cell_measurement_theta_max 30.034
_cell_measurement_theta_min 2.910
_cell_volume 652.52(8)
_computing_cell_refinement 'HKL Scalepack (Otwinowski & Minor 1997)'
_computing_data_collection 'Collect, Bruker AXS, 2004'
_computing_data_reduction 'Denzo and Scalepack (Otwinowski & Minor, 1997)'
_computing_molecular_graphics 'SHELXTL-PLUS (1990)'
_computing_publication_material 'SHELXL-97 (Sheldrick, 1997)'
_computing_structure_refinement 'SHELXL-97 (Sheldrick, 1997)'
_computing_structure_solution 'SHELXS-97 (Sheldrick, 1990)'
_diffrn_ambient_temperature 100(2)
_diffrn_measured_fraction_theta_full 0.987
_diffrn_measured_fraction_theta_max 0.987
_diffrn_measurement_device_type KappaCCD
_diffrn_measurement_method CCD
_diffrn_radiation_source 'fine-focus sealed tube'
_diffrn_radiation_type MoK\a
_diffrn_radiation_wavelength 0.71073
_diffrn_reflns_av_R_equivalents 0.029
_diffrn_reflns_av_sigmaI/netI 0.0217
_diffrn_reflns_limit_h_max 14
_diffrn_reflns_limit_h_min 0
_diffrn_reflns_limit_k_max 8
_diffrn_reflns_limit_k_min 0
_diffrn_reflns_limit_l_max 14
_diffrn_reflns_limit_l_min -14
_diffrn_reflns_number 3850
_diffrn_reflns_theta_full 29.99
_diffrn_reflns_theta_max 29.99
_diffrn_reflns_theta_min 3.99
_exptl_absorpt_coefficient_mu 0.126
_exptl_absorpt_correction_T_max 0.9703
_exptl_absorpt_correction_T_min 0.9691
_exptl_absorpt_correction_type multi-scan
_exptl_absorpt_process_details 'Denzo and Scalepack (Otwinowski & Minor, 1997)'
_exptl_crystal_colour Colourless
_exptl_crystal_density_diffrn 1.386
_exptl_crystal_density_method 'not measured'
_exptl_crystal_description 'in situ in a capillary'
_exptl_crystal_F_000 288
_exptl_crystal_size_max 0.25
_exptl_crystal_size_mid 0.24
_exptl_crystal_size_min 0.24
_refine_diff_density_max 0.297
_refine_diff_density_min -0.231
_refine_diff_density_rms 0.043
_refine_ls_extinction_coef 0.021(6)
_refine_ls_extinction_expression Fc^*^=kFc[1+0.001xFc^2^\l^3^/sin(2\q)]^-1/4^
_refine_ls_extinction_method SHELXL
_refine_ls_goodness_of_fit_ref 1.072
_refine_ls_hydrogen_treatment refall
_refine_ls_matrix_type full
_refine_ls_number_parameters 63
_refine_ls_number_reflns 946
_refine_ls_number_restraints 0
_refine_ls_restrained_S_all 1.072
_refine_ls_R_factor_all 0.0395
_refine_ls_R_factor_gt 0.0336
_refine_ls_shift/su_max 0.000
_refine_ls_shift/su_mean 0.000
_refine_ls_structure_factor_coef Fsqd
_refine_ls_weighting_details 'calc w=1/[\s^2^(Fo^2^)+(0.0469P)^2^+0.3079P] where P=(Fo^2^+2Fc^2^)/3'
_refine_ls_weighting_scheme calc
_refine_ls_wR_factor_gt 0.0886
_refine_ls_wR_factor_ref 0.0943
_reflns_number_gt 828
_reflns_number_total 946
_reflns_threshold_expression >2sigma(I)
_cod_data_source_file c3dt53043d.txt
_cod_data_source_block compound1a
_cod_depositor_comments
;
The following automatic conversions were performed:

'_symmetry_cell_setting' value 'Monoclinic' changed to 'monoclinic'
according to
/usr/data/users/saulius/automatic-downloads/current/RSC/lib/dictionaries/cif_core.dic
dictionary named 'cif_core.dic' version 2.4.2 from 2011-04-26.

Automatic conversion script
Id: cif_fix_values 2281 2013-09-26 08:29:07Z andrius 
;
_cod_original_sg_symbol_H-M 'C 2/c'
_cod_database_code 7028421

loop_
_symmetry_equiv_pos_as_xyz
'x, y, z'
'-x, y, -z+1/2'
'x+1/2, y+1/2, z'
'-x+1/2, y+1/2, -z+1/2'
'-x, -y, -z'
'x, -y, z-1/2'
'-x+1/2, -y+1/2, -z'
'x+1/2, -y+1/2, z-1/2'

loop_
_atom_site_label
_atom_site_type_symbol
_atom_site_fract_x
_atom_site_fract_y
_atom_site_fract_z
_atom_site_U_iso_or_equiv
_atom_site_adp_type
_atom_site_occupancy
_atom_site_symmetry_multiplicity
_atom_site_calc_flag
_atom_site_refinement_flags
F1 F -0.03501(6) 0.28641(10) 0.34241(6) 0.0271(2) Uani 1 1 d .
N1 N 0.10626(8) 0.56700(13) 0.29489(8) 0.0213(2) Uani 1 1 d .
C1 C 0.0000 0.4329(2) 0.2500 0.0204(3) Uani 1 2 d S
C2 C 0.05508(10) 0.78942(15) 0.30537(9) 0.0233(2) Uani 1 1 d .
C3 C 0.19784(10) 0.48526(18) 0.40160(10) 0.0268(2) Uani 1 1 d .
H2A H 0.1234(12) 0.896(2) 0.2967(12) 0.025(3) Uiso 1 1 d .
H2B H 0.0209(13) 0.814(2) 0.3890(13) 0.026(3) Uiso 1 1 d .
H3A H 0.1621(13) 0.483(2) 0.4830(13) 0.029(3) Uiso 1 1 d .
H3B H 0.2249(15) 0.338(2) 0.3810(13) 0.034(3) Uiso 1 1 d .
H3C H 0.2757(15) 0.578(3) 0.4106(13) 0.038(4) Uiso 1 1 d .

loop_
_atom_site_aniso_label
_atom_site_aniso_U_11
_atom_site_aniso_U_22
_atom_site_aniso_U_33
_atom_site_aniso_U_23
_atom_site_aniso_U_13
_atom_site_aniso_U_12
F1 0.0308(4) 0.0205(3) 0.0311(4) 0.0061(2) 0.0078(2) -0.0029(2)
N1 0.0223(4) 0.0171(4) 0.0247(4) 0.0012(3) 0.0029(3) -0.0003(3)
C1 0.0238(6) 0.0157(5) 0.0228(6) 0.000 0.0071(5) 0.000
C2 0.0283(5) 0.0162(4) 0.0251(5) -0.0008(3) 0.0027(4) -0.0012(3)
C3 0.0247(5) 0.0280(5) 0.0271(5) 0.0030(4) 0.0013(4) 0.0017(4)

loop_
_atom_type_symbol
_atom_type_description
_atom_type_scat_dispersion_real
_atom_type_scat_dispersion_imag
_atom_type_scat_source
C C 0.0033 0.0016 'International Tables Vol C Tables 4.2.6.8 and 6.1.1.4'
H H 0.0000 0.0000 'International Tables Vol C Tables 4.2.6.8 and 6.1.1.4'
F F 0.0171 0.0103 'International Tables Vol C Tables 4.2.6.8 and 6.1.1.4'
N N 0.0061 0.0033 'International Tables Vol C Tables 4.2.6.8 and 6.1.1.4'

loop_
_geom_angle_atom_site_label_1
_geom_angle_atom_site_label_2
_geom_angle_atom_site_label_3
_geom_angle
_geom_angle_site_symmetry_1
_geom_angle_site_symmetry_3
C1 N1 C3 117.40(8) . .
C1 N1 C2 107.23(7) . .
C3 N1 C2 117.73(8) . .
F1 C1 F1 100.06(10) 2 .
F1 C1 N1 110.62(4) 2 .
F1 C1 N1 113.61(4) . .
F1 C1 N1 113.61(4) 2 2
F1 C1 N1 110.62(4) . 2
N1 C1 N1 108.28(11) . 2
N1 C2 C2 100.62(5) . 2
N1 C2 H2A 110.3(8) . .
C2 C2 H2A 114.2(7) 2 .
N1 C2 H2B 112.0(8) . .
C2 C2 H2B 111.1(8) 2 .
H2A C2 H2B 108.5(10) . .
N1 C3 H3A 113.5(8) . .
N1 C3 H3B 108.9(8) . .
H3A C3 H3B 109.2(11) . .
N1 C3 H3C 108.6(9) . .
H3A C3 H3C 108.6(12) . .
H3B C3 H3C 107.9(13) . .

loop_
_geom_bond_atom_site_label_1
_geom_bond_atom_site_label_2
_geom_bond_distance
_geom_bond_site_symmetry_2
F1 C1 1.3962(10) .
N1 C1 1.4012(11) .
N1 C3 1.4581(12) .
N1 C2 1.4686(12) .
C1 F1 1.3962(10) 2
C1 N1 1.4012(11) 2
C2 C2 1.5181(19) 2
C2 H2A 0.972(13) .
C2 H2B 0.992(13) .
C3 H3A 0.966(14) .
C3 H3B 0.974(15) .
C3 H3C 0.978(16) .
